data_8106294
loop_
_publ_author_name
'Ren, Zong-Li'
'Liu, Ling-Zhi'
'Zhang, Yang'
'Dong, Wen-Kui'

_publ_section_title
;
 Crystal structure of
 (6,6&#x2032;-(((((2-aminoethyl)azanediyl)bis(ethane-2,1-diyl))bis(azanylylidene))bis(methanylylidene))bis(2,4-dichlorophenolato)-\k6
 N,N&#x2032;,N&#x2032;&#x2032;,N&#x2032;&#x2032;&#x2032;,O,O&#x2032;)cadmium(II)
 -- ethanol -- water (1/1/1), C22H28CdCl4N4O4
;
_journal_issue 5
_journal_name_full 'Zeitschrift f\"ur Kristallographie - New Crystal Structures'
_journal_page_first 783
_journal_page_last 785
_journal_paper_doi 10.1515/ncrs-2017-0395
_journal_volume 233
_journal_year 2018
_chemical_formula_moiety 'C20 H20 Cd Cl4 N4 O2, C2 H6 O, H2 O'
_chemical_formula_sum 'C22 H28 Cd Cl4 N4 O4'
_chemical_formula_weight 666.68
_space_group_crystal_system monoclinic
_space_group_IT_number 15
_space_group_name_Hall '-C 2yc'
_space_group_name_H-M_alt 'C 1 2/c 1'
_atom_sites_solution_hydrogens mixed
_atom_sites_solution_primary direct
_cell_angle_alpha 90
_cell_angle_beta 102.367(3)
_cell_angle_gamma 90
_cell_formula_units_Z 8
_cell_length_a 18.5053(5)
_cell_length_b 13.0864(4)
_cell_length_c 23.0284(9)
_cell_measurement_reflns_used 4479
_cell_measurement_temperature 290.7(2)
_cell_measurement_theta_max 69.6350
_cell_measurement_theta_min 4.3810
_cell_volume 5447.3(3)
_computing_cell_refinement
;
CrysAlisPro, Agilent Technologies,
Version 1.171.36.28 (release 01-02-2013 CrysAlis171 .NET)
(compiled Feb  1 2013,16:14:44)
;
_computing_data_collection
;
CrysAlisPro, Agilent Technologies,
Version 1.171.36.28 (release 01-02-2013 CrysAlis171 .NET)
(compiled Feb  1 2013,16:14:44)
;
_computing_data_reduction
;
CrysAlisPro, Agilent Technologies,
Version 1.171.36.28 (release 01-02-2013 CrysAlis171 .NET)
(compiled Feb  1 2013,16:14:44)
;
_computing_molecular_graphics 'Olex2 (Dolomanov et al., 2009)'
_computing_publication_material 'Olex2 (Dolomanov et al., 2009)'
_computing_structure_refinement 'ShelXL (Sheldrick, 2015)'
_computing_structure_solution 'ShelXS (Sheldrick, 2008)'
_diffrn_ambient_temperature 290.7(2)
_diffrn_detector_area_resol_mean 16.0733
_diffrn_measured_fraction_theta_full 0.998
_diffrn_measured_fraction_theta_max 0.987
_diffrn_measurement_device_type 'SuperNova, Dual, Cu at zero, Eos'
_diffrn_measurement_method '\w scans'
_diffrn_orient_matrix_UB_11 0.0293152000
_diffrn_orient_matrix_UB_12 0.1043806000
_diffrn_orient_matrix_UB_13 0.0257870000
_diffrn_orient_matrix_UB_21 -0.0757917000
_diffrn_orient_matrix_UB_22 0.0236952000
_diffrn_orient_matrix_UB_23 0.0144095000
_diffrn_orient_matrix_UB_31 0.0255867000
_diffrn_orient_matrix_UB_32 -0.0491939000
_diffrn_orient_matrix_UB_33 0.0617516000
_diffrn_radiation_monochromator mirror
_diffrn_radiation_type CuK\a
_diffrn_radiation_wavelength 1.54184
_diffrn_reflns_av_R_equivalents 0.0432
_diffrn_reflns_av_unetI/netI 0.0512
_diffrn_reflns_Laue_measured_fraction_full 0.998
_diffrn_reflns_Laue_measured_fraction_max 0.987
_diffrn_reflns_limit_h_max 22
_diffrn_reflns_limit_h_min -22
_diffrn_reflns_limit_k_max 13
_diffrn_reflns_limit_k_min -15
_diffrn_reflns_limit_l_max 28
_diffrn_reflns_limit_l_min -23
_diffrn_reflns_number 11751
_diffrn_reflns_point_group_measured_fraction_full 0.998
_diffrn_reflns_point_group_measured_fraction_max 0.987
_diffrn_reflns_theta_full 67.684
_diffrn_reflns_theta_max 70.571
_diffrn_reflns_theta_min 3.930
_diffrn_source 'SuperNova (Cu) X-ray Source'
_exptl_absorpt_coefficient_mu 10.334
_exptl_absorpt_correction_T_max 1.00000
_exptl_absorpt_correction_T_min 0.38486
_exptl_absorpt_correction_type multi-scan
_exptl_absorpt_process_details
;
CrysAlisPro, Agilent Technologies,
Version 1.171.36.28 (release 01-02-2013 CrysAlis171 .NET)
(compiled Feb  1 2013,16:14:44)
Empirical absorption correction using spherical harmonics,
 implemented in SCALE3 ABSPACK scaling algorithm.
;
_exptl_crystal_colour 'clear light yellow'
_exptl_crystal_colour_primary 'clear light yellow'
_exptl_crystal_density_diffrn 1.626
_exptl_crystal_description block
_exptl_crystal_F_000 2688
_exptl_crystal_size_max 0.31
_exptl_crystal_size_mid 0.3
_exptl_crystal_size_min 0.28
_refine_diff_density_max 0.967
_refine_diff_density_min -0.870
_refine_diff_density_rms 0.104
_refine_ls_extinction_coef .
_refine_ls_extinction_method none
_refine_ls_goodness_of_fit_ref 1.033
_refine_ls_hydrogen_treatment constr
_refine_ls_matrix_type full
_refine_ls_number_parameters 318
_refine_ls_number_reflns 5146
_refine_ls_number_restraints 0
_refine_ls_restrained_S_all 1.033
_refine_ls_R_factor_all 0.0560
_refine_ls_R_factor_gt 0.0457
_refine_ls_shift/su_max 0.001
_refine_ls_shift/su_mean 0.000
_refine_ls_structure_factor_coef Fsqd
_refine_ls_weighting_details 'w=1/[\s^2^(Fo^2^)+(0.0780P)^2^+0.0193P] where P=(Fo^2^+2Fc^2^)/3'
_refine_ls_weighting_scheme calc
_refine_ls_wR_factor_gt 0.1180
_refine_ls_wR_factor_ref 0.1306
_reflns_Friedel_coverage 0.000
_reflns_Friedel_fraction_full .
_reflns_Friedel_fraction_max .
_reflns_number_gt 4267
_reflns_number_total 5146
_reflns_threshold_expression 'I > 2\s(I)'
_cod_data_source_file suppl_ncrs-2017-0395_suppl.cif
_cod_data_source_block d417
_cod_original_cell_volume 5447.4(3)
_cod_database_code 8106294
_shelx_space_group_comment
;
The symmetry employed for this shelxl refinement is uniquely defined
by the following loop, which should always be used as a source of
symmetry information in preference to the above space-group names.
They are only intended as comments.
;
_reflns_odcompleteness_completeness 99.76
_reflns_odcompleteness_iscentric 1
_reflns_odcompleteness_theta 66.97
_olex2_refinement_description
;
1. Fixed Uiso
 At 1.2 times of:
  All C(H) groups, All C(H,H) groups, All N(H,H) groups
 At 1.5 times of:
  All C(H,H,H) groups, All O(H) groups, All O(H,H) groups
2.a Riding coordinates:
 O4(H4C,H4D)
2.b Secondary CH2 refined with riding coordinates:
 N4(H4A,H4B), C8(H8A,H8B), C9(H9A,H9B), C10(H10A,H10B), C11(H11A,H11B),
 C19(H19A,H19B), C20(H20A,H20B), C22(H22A,H22B)
2.c Aromatic/amide H refined with riding coordinates:
 C3(H3), C5(H5), C7(H7), C12(H12), C16(H16), C18(H18)
2.d Idealised Me refined as rotating group:
 C21(H21A,H21B,H21C)
2.e Idealised tetrahedral OH refined as rotating group:
 O3(H3A)
;
_olex2_submission_special_instructions 'No special instructions were received'

loop_
_space_group_symop_operation_xyz
'x, y, z'
'-x, y, -z+1/2'
'x+1/2, y+1/2, z'
'-x+1/2, y+1/2, -z+1/2'
'-x, -y, -z'
'x, -y, z-1/2'
'-x+1/2, -y+1/2, -z'
'x+1/2, -y+1/2, z-1/2'

loop_
_atom_site_label
_atom_site_type_symbol
_atom_site_fract_x
_atom_site_fract_y
_atom_site_fract_z
_atom_site_U_iso_or_equiv
_atom_site_adp_type
_atom_site_occupancy
_atom_site_site_symmetry_order
_atom_site_calc_flag
_atom_site_refinement_flags_posn
_atom_site_refinement_flags_adp
_atom_site_refinement_flags_occupancy
_atom_site_disorder_assembly
_atom_site_disorder_group
Cd1 Cd 0.06207(2) 0.57998(2) 0.18699(2) 0.03468(12) Uani 1 1 d . . . . .
Cl1 Cl -0.19328(7) 0.52653(11) 0.07922(7) 0.0644(4) Uani 1 1 d . . . . .
Cl2 Cl -0.15304(9) 0.12334(12) 0.04771(8) 0.0730(4) Uani 1 1 d . . . . .
Cl3 Cl -0.12140(8) 0.87322(11) 0.13768(6) 0.0636(4) Uani 1 1 d . . . . .
Cl4 Cl -0.17783(10) 0.76241(14) -0.09167(8) 0.0883(5) Uani 1 1 d . . . . .
O1 O -0.05088(15) 0.5151(2) 0.16083(16) 0.0472(8) Uani 1 1 d . . . . .
O2 O 0.00451(16) 0.7323(2) 0.14995(13) 0.0414(7) Uani 1 1 d . . . . .
N1 N 0.0848(2) 0.4079(3) 0.20901(19) 0.0420(9) Uani 1 1 d . . . . .
N2 N 0.20079(19) 0.5489(3) 0.20587(17) 0.0433(9) Uani 1 1 d . . . . .
N3 N 0.0970(2) 0.6008(3) 0.09861(18) 0.0486(10) Uani 1 1 d . . . . .
N4 N 0.10988(18) 0.6681(3) 0.27025(16) 0.0405(8) Uani 1 1 d . . . . .
H4A H 0.0825 0.7232 0.2726 0.049 Uiso 1 1 calc R . . . .
H4B H 0.1102 0.6294 0.3021 0.049 Uiso 1 1 calc R . . . .
C1 C -0.0705(2) 0.4278(3) 0.1367(2) 0.0380(9) Uani 1 1 d . . . . .
C2 C -0.1395(2) 0.4165(4) 0.0960(2) 0.0434(10) Uani 1 1 d . . . . .
C3 C -0.1652(3) 0.3255(4) 0.0697(2) 0.0505(12) Uani 1 1 d . . . . .
H3 H -0.2109 0.3225 0.0435 0.061 Uiso 1 1 calc R . . . .
C4 C -0.1230(3) 0.2396(4) 0.0823(2) 0.0508(12) Uani 1 1 d . . . . .
C5 C -0.0549(3) 0.2434(4) 0.1216(2) 0.0500(12) Uani 1 1 d . . . . .
H5 H -0.0268 0.1842 0.1303 0.060 Uiso 1 1 calc R . . . .
C6 C -0.0282(2) 0.3362(4) 0.1482(2) 0.0427(10) Uani 1 1 d . . . . .
C7 C 0.0452(3) 0.3313(4) 0.1876(2) 0.0480(11) Uani 1 1 d . . . . .
H7 H 0.0647 0.2666 0.1980 0.058 Uiso 1 1 calc R . . . .
C8 C 0.1592(2) 0.3882(4) 0.2447(2) 0.0479(11) Uani 1 1 d . . . . .
H8A H 0.1681 0.3152 0.2477 0.057 Uiso 1 1 calc R . . . .
H8B H 0.1633 0.4153 0.2844 0.057 Uiso 1 1 calc R . . . .
C9 C 0.2160(2) 0.4390(4) 0.2153(2) 0.0480(11) Uani 1 1 d . . . . .
H9A H 0.2650 0.4299 0.2402 0.058 Uiso 1 1 calc R . . . .
H9B H 0.2153 0.4064 0.1773 0.058 Uiso 1 1 calc R . . . .
C10 C 0.2236(3) 0.5879(5) 0.1532(3) 0.0577(15) Uani 1 1 d . . . . .
H10A H 0.2723 0.5615 0.1521 0.069 Uiso 1 1 calc R . . . .
H10B H 0.2268 0.6618 0.1552 0.069 Uiso 1 1 calc R . . . .
C11 C 0.1694(3) 0.5566(5) 0.0971(2) 0.0630(16) Uani 1 1 d . . . . .
H11A H 0.1861 0.5814 0.0624 0.076 Uiso 1 1 calc R . . . .
H11B H 0.1658 0.4828 0.0947 0.076 Uiso 1 1 calc R . . . .
C12 C 0.0547(3) 0.6334(4) 0.0509(2) 0.0536(13) Uani 1 1 d . . . . .
H12 H 0.0701 0.6217 0.0156 0.064 Uiso 1 1 calc R . . . .
C13 C -0.0142(2) 0.6865(4) 0.0465(2) 0.0428(10) Uani 1 1 d . . . . .
C14 C -0.0337(2) 0.7371(3) 0.09597(19) 0.0398(9) Uani 1 1 d . . . . .
C15 C -0.0987(2) 0.7992(4) 0.0812(2) 0.0434(10) Uani 1 1 d . . . . .
C16 C -0.1426(3) 0.8064(4) 0.0254(2) 0.0539(12) Uani 1 1 d . . . . .
H16 H -0.1851 0.8464 0.0185 0.065 Uiso 1 1 calc R . . . .
C17 C -0.1227(3) 0.7531(4) -0.0206(2) 0.0548(13) Uani 1 1 d . . . . .
C18 C -0.0586(3) 0.6965(4) -0.0112(2) 0.0531(12) Uani 1 1 d . . . . .
H18 H -0.0445 0.6645 -0.0431 0.064 Uiso 1 1 calc R . . . .
C19 C 0.2316(2) 0.6072(4) 0.2604(2) 0.0487(11) Uani 1 1 d . . . . .
H19A H 0.2812 0.6297 0.2591 0.058 Uiso 1 1 calc R . . . .
H19B H 0.2353 0.5626 0.2946 0.058 Uiso 1 1 calc R . . . .
C20 C 0.1858(2) 0.6985(4) 0.2683(2) 0.0486(11) Uani 1 1 d . . . . .
H20A H 0.2082 0.7334 0.3049 0.058 Uiso 1 1 calc R . . . .
H20B H 0.1846 0.7456 0.2356 0.058 Uiso 1 1 calc R . . . .
O3 O 0.1020(4) 0.8942(6) 0.1763(3) 0.136(3) Uani 1 1 d . . . . .
H3A H 0.0614 0.8664 0.1702 0.203 Uiso 1 1 calc GR . . . .
C21 C 0.0683(6) 0.9796(9) 0.0831(5) 0.141(4) Uani 1 1 d . . . . .
H21A H 0.0902 1.0155 0.0549 0.212 Uiso 1 1 calc GR . . . .
H21B H 0.0501 1.0280 0.1078 0.212 Uiso 1 1 calc GR . . . .
H21C H 0.0281 0.9383 0.0624 0.212 Uiso 1 1 calc GR . . . .
C22 C 0.1224(6) 0.9160(7) 0.1191(6) 0.126(4) Uani 1 1 d . . . . .
H22A H 0.1701 0.9497 0.1262 0.151 Uiso 1 1 calc R . . . .
H22B H 0.1263 0.8524 0.0984 0.151 Uiso 1 1 calc R . . . .
O4 O 0.4285(5) 0.5694(6) 0.2513(5) 0.198(4) Uani 1 1 d . . . . .
H4C H 0.4622 0.5855 0.2802 0.297 Uiso 1 1 d R . . . .
H4D H 0.4067 0.5119 0.2459 0.297 Uiso 1 1 d R . . . .

loop_
_atom_site_aniso_label
_atom_site_aniso_U_11
_atom_site_aniso_U_22
_atom_site_aniso_U_33
_atom_site_aniso_U_23
_atom_site_aniso_U_13
_atom_site_aniso_U_12
Cd1 0.02809(17) 0.03559(19) 0.03993(19) -0.00256(11) 0.00632(12) 0.00144(10)
Cl1 0.0454(6) 0.0604(8) 0.0785(9) 0.0005(7) -0.0067(6) 0.0083(6)
Cl2 0.0723(9) 0.0578(8) 0.0876(11) -0.0266(8) 0.0145(8) -0.0209(7)
Cl3 0.0811(9) 0.0518(7) 0.0635(8) 0.0105(6) 0.0276(7) 0.0256(7)
Cl4 0.0883(11) 0.0926(12) 0.0645(9) -0.0087(8) -0.0270(8) 0.0277(9)
O1 0.0290(14) 0.0386(18) 0.071(2) -0.0089(16) 0.0047(14) -0.0024(13)
O2 0.0467(16) 0.0385(17) 0.0382(16) 0.0041(13) 0.0075(13) 0.0041(13)
N1 0.0340(18) 0.038(2) 0.052(2) 0.0009(16) 0.0049(17) 0.0040(15)
N2 0.0353(18) 0.049(2) 0.045(2) -0.0029(18) 0.0081(16) 0.0055(17)
N3 0.0365(19) 0.066(3) 0.045(2) 0.0059(19) 0.0123(17) 0.0124(18)
N4 0.0355(17) 0.041(2) 0.042(2) -0.0064(16) 0.0030(15) -0.0015(15)
C1 0.031(2) 0.043(3) 0.041(2) -0.0038(18) 0.0097(17) -0.0048(17)
C2 0.037(2) 0.048(3) 0.045(3) 0.001(2) 0.0081(19) -0.0026(18)
C3 0.041(2) 0.066(3) 0.043(3) -0.006(2) 0.007(2) -0.014(2)
C4 0.052(3) 0.046(3) 0.056(3) -0.018(2) 0.016(2) -0.014(2)
C5 0.045(2) 0.043(3) 0.064(3) -0.007(2) 0.016(2) 0.002(2)
C6 0.036(2) 0.043(3) 0.049(3) -0.005(2) 0.0089(19) -0.0031(19)
C7 0.042(2) 0.040(3) 0.061(3) 0.002(2) 0.009(2) 0.007(2)
C8 0.039(2) 0.044(3) 0.056(3) 0.007(2) 0.000(2) 0.008(2)
C9 0.030(2) 0.052(3) 0.060(3) -0.005(2) 0.0053(19) 0.012(2)
C10 0.028(2) 0.081(4) 0.068(4) 0.011(3) 0.019(2) 0.008(2)
C11 0.047(3) 0.096(5) 0.054(3) 0.007(3) 0.029(2) 0.021(3)
C12 0.050(3) 0.070(4) 0.044(3) 0.006(2) 0.019(2) 0.006(3)
C13 0.039(2) 0.046(3) 0.045(2) 0.005(2) 0.0118(18) 0.002(2)
C14 0.041(2) 0.037(2) 0.042(2) 0.0074(18) 0.0090(18) -0.0019(18)
C15 0.044(2) 0.038(2) 0.052(3) 0.004(2) 0.017(2) 0.0069(19)
C16 0.046(3) 0.049(3) 0.063(3) 0.012(2) 0.004(2) 0.009(2)
C17 0.050(3) 0.057(3) 0.049(3) 0.005(2) -0.007(2) 0.009(2)
C18 0.053(3) 0.057(3) 0.047(3) -0.002(2) 0.006(2) 0.007(2)
C19 0.032(2) 0.054(3) 0.055(3) -0.007(2) -0.0008(19) -0.002(2)
C20 0.039(2) 0.046(3) 0.058(3) -0.009(2) 0.003(2) -0.009(2)
O3 0.136(6) 0.116(5) 0.126(6) 0.026(4) -0.038(4) -0.064(4)
C21 0.138(9) 0.139(10) 0.148(10) 0.046(8) 0.033(8) -0.003(8)
C22 0.094(6) 0.117(8) 0.164(11) 0.018(7) 0.024(7) -0.034(6)
O4 0.206(9) 0.131(7) 0.238(12) -0.004(6) 0.007(8) -0.041(6)

loop_
_atom_type_symbol
_atom_type_description
_atom_type_scat_dispersion_real
_atom_type_scat_dispersion_imag
_atom_type_scat_source
C C 0.0181 0.0091 'International Tables Vol C Tables 4.2.6.8 and 6.1.1.4'
H H 0.0000 0.0000 'International Tables Vol C Tables 4.2.6.8 and 6.1.1.4'
Cd Cd 0.1185 4.6533 'International Tables Vol C Tables 4.2.6.8 and 6.1.1.4'
Cl Cl 0.3639 0.7018 'International Tables Vol C Tables 4.2.6.8 and 6.1.1.4'
N N 0.0311 0.0180 'International Tables Vol C Tables 4.2.6.8 and 6.1.1.4'
O O 0.0492 0.0322 'International Tables Vol C Tables 4.2.6.8 and 6.1.1.4'

loop_
_geom_angle_atom_site_label_1
_geom_angle_atom_site_label_2
_geom_angle_atom_site_label_3
_geom_angle
_geom_angle_site_symmetry_1
_geom_angle_site_symmetry_3
O1 Cd1 O2 84.14(11) . .
O1 Cd1 N1 78.72(13) . .
O1 Cd1 N2 147.54(12) . .
O1 Cd1 N3 103.53(14) . .
O1 Cd1 N4 127.14(12) . .
O2 Cd1 N2 124.35(12) . .
N1 Cd1 O2 162.44(12) . .
N1 Cd1 N2 71.27(13) . .
N3 Cd1 O2 76.47(12) . .
N3 Cd1 N1 103.75(15) . .
N3 Cd1 N2 72.74(13) . .
N4 Cd1 O2 86.51(12) . .
N4 Cd1 N1 106.89(14) . .
N4 Cd1 N2 74.81(12) . .
N4 Cd1 N3 124.39(14) . .
C1 O1 Cd1 128.2(3) . .
C14 O2 Cd1 120.4(3) . .
C7 N1 Cd1 127.9(3) . .
C7 N1 C8 118.1(4) . .
C8 N1 Cd1 113.3(3) . .
C9 N2 Cd1 109.6(3) . .
C9 N2 C19 110.7(4) . .
C10 N2 Cd1 105.3(3) . .
C10 N2 C9 112.5(4) . .
C10 N2 C19 113.5(4) . .
C19 N2 Cd1 104.7(3) . .
C11 N3 Cd1 114.2(3) . .
C12 N3 Cd1 124.7(3) . .
C12 N3 C11 120.3(4) . .
Cd1 N4 H4A 110.0 . .
Cd1 N4 H4B 110.0 . .
H4A N4 H4B 108.4 . .
C20 N4 Cd1 108.4(3) . .
C20 N4 H4A 110.0 . .
C20 N4 H4B 110.0 . .
O1 C1 C2 120.4(4) . .
O1 C1 C6 125.0(4) . .
C2 C1 C6 114.6(4) . .
C1 C2 Cl1 116.7(3) . .
C3 C2 Cl1 119.4(4) . .
C3 C2 C1 123.9(5) . .
C2 C3 H3 120.2 . .
C4 C3 C2 119.5(5) . .
C4 C3 H3 120.2 . .
C3 C4 Cl2 120.5(4) . .
C3 C4 C5 120.6(5) . .
C5 C4 Cl2 118.9(4) . .
C4 C5 H5 119.9 . .
C4 C5 C6 120.1(5) . .
C6 C5 H5 119.9 . .
C1 C6 C7 123.5(4) . .
C5 C6 C1 121.3(4) . .
C5 C6 C7 115.1(4) . .
N1 C7 C6 125.7(5) . .
N1 C7 H7 117.1 . .
C6 C7 H7 117.1 . .
N1 C8 H8A 109.8 . .
N1 C8 H8B 109.8 . .
N1 C8 C9 109.3(4) . .
H8A C8 H8B 108.3 . .
C9 C8 H8A 109.8 . .
C9 C8 H8B 109.8 . .
N2 C9 C8 111.3(4) . .
N2 C9 H9A 109.4 . .
N2 C9 H9B 109.4 . .
C8 C9 H9A 109.4 . .
C8 C9 H9B 109.4 . .
H9A C9 H9B 108.0 . .
N2 C10 H10A 109.4 . .
N2 C10 H10B 109.4 . .
N2 C10 C11 111.0(4) . .
H10A C10 H10B 108.0 . .
C11 C10 H10A 109.4 . .
C11 C10 H10B 109.4 . .
N3 C11 C10 108.4(4) . .
N3 C11 H11A 110.0 . .
N3 C11 H11B 110.0 . .
C10 C11 H11A 110.0 . .
C10 C11 H11B 110.0 . .
H11A C11 H11B 108.4 . .
N3 C12 H12 116.8 . .
N3 C12 C13 126.4(4) . .
C13 C12 H12 116.8 . .
C14 C13 C12 122.6(4) . .
C18 C13 C12 116.2(4) . .
C18 C13 C14 120.8(4) . .
O2 C14 C13 124.3(4) . .
O2 C14 C15 120.9(4) . .
C13 C14 C15 114.7(4) . .
C14 C15 Cl3 117.6(4) . .
C16 C15 Cl3 118.2(4) . .
C16 C15 C14 124.1(4) . .
C15 C16 H16 120.6 . .
C15 C16 C17 118.9(5) . .
C17 C16 H16 120.6 . .
C16 C17 Cl4 119.1(4) . .
C18 C17 Cl4 119.9(4) . .
C18 C17 C16 120.9(5) . .
C13 C18 H18 119.8 . .
C17 C18 C13 120.5(5) . .
C17 C18 H18 119.8 . .
N2 C19 H19A 109.0 . .
N2 C19 H19B 109.0 . .
N2 C19 C20 112.9(4) . .
H19A C19 H19B 107.8 . .
C20 C19 H19A 109.0 . .
C20 C19 H19B 109.0 . .
N4 C20 C19 110.9(4) . .
N4 C20 H20A 109.5 . .
N4 C20 H20B 109.5 . .
C19 C20 H20A 109.5 . .
C19 C20 H20B 109.5 . .
H20A C20 H20B 108.0 . .
C22 O3 H3A 109.5 . .
H21A C21 H21B 109.5 . .
H21A C21 H21C 109.5 . .
H21B C21 H21C 109.5 . .
C22 C21 H21A 109.5 . .
C22 C21 H21B 109.5 . .
C22 C21 H21C 109.5 . .
O3 C22 H22A 109.5 . .
O3 C22 H22B 109.5 . .
C21 C22 O3 110.5(9) . .
C21 C22 H22A 109.5 . .
C21 C22 H22B 109.5 . .
H22A C22 H22B 108.1 . .
H4C O4 H4D 126.1 . .

loop_
_geom_bond_atom_site_label_1
_geom_bond_atom_site_label_2
_geom_bond_distance
_geom_bond_site_symmetry_2
Cd1 O1 2.217(3) .
Cd1 O2 2.334(3) .
Cd1 N1 2.327(4) .
Cd1 N2 2.543(3) .
Cd1 N3 2.280(4) .
Cd1 N4 2.250(3) .
Cl1 C2 1.745(5) .
Cl2 C4 1.752(5) .
Cl3 C15 1.743(5) .
Cl4 C17 1.739(5) .
O1 C1 1.288(5) .
O2 C14 1.294(5) .
N1 C7 1.277(6) .
N1 C8 1.466(5) .
N2 C9 1.473(6) .
N2 C10 1.460(6) .
N2 C19 1.477(6) .
N3 C11 1.467(6) .
N3 C12 1.277(6) .
N4 H4A 0.8900 .
N4 H4B 0.8900 .
N4 C20 1.471(5) .
C1 C2 1.421(6) .
C1 C6 1.424(6) .
C2 C3 1.374(7) .
C3 H3 0.9300 .
C3 C4 1.364(8) .
C4 C5 1.386(7) .
C5 H5 0.9300 .
C5 C6 1.402(6) .
C6 C7 1.465(6) .
C7 H7 0.9300 .
C8 H8A 0.9700 .
C8 H8B 0.9700 .
C8 C9 1.519(7) .
C9 H9A 0.9700 .
C9 H9B 0.9700 .
C10 H10A 0.9700 .
C10 H10B 0.9700 .
C10 C11 1.513(8) .
C11 H11A 0.9700 .
C11 H11B 0.9700 .
C12 H12 0.9300 .
C12 C13 1.437(6) .
C13 C14 1.429(6) .
C13 C18 1.410(6) .
C14 C15 1.430(6) .
C15 C16 1.370(7) .
C16 H16 0.9300 .
C16 C17 1.381(8) .
C17 C18 1.375(7) .
C18 H18 0.9300 .
C19 H19A 0.9700 .
C19 H19B 0.9700 .
C19 C20 1.497(7) .
C20 H20A 0.9700 .
C20 H20B 0.9700 .
O3 H3A 0.8200 .
O3 C22 1.474(12) .
C21 H21A 0.9600 .
C21 H21B 0.9600 .
C21 H21C 0.9600 .
C21 C22 1.423(12) .
C22 H22A 0.9700 .
C22 H22B 0.9700 .
O4 H4C 0.8352 .
O4 H4D 0.8499 .

loop_
_geom_torsion_atom_site_label_1
_geom_torsion_atom_site_label_2
_geom_torsion_atom_site_label_3
_geom_torsion_atom_site_label_4
_geom_torsion
_geom_torsion_site_symmetry_1
_geom_torsion_site_symmetry_2
_geom_torsion_site_symmetry_3
_geom_torsion_site_symmetry_4
Cd1 O1 C1 C2 -147.0(3) . . . .
Cd1 O1 C1 C6 34.4(7) . . . .
Cd1 O2 C14 C13 -37.8(5) . . . .
Cd1 O2 C14 C15 145.1(3) . . . .
Cd1 N1 C7 C6 -6.6(7) . . . .
Cd1 N1 C8 C9 -51.4(5) . . . .
Cd1 N2 C9 C8 -31.8(5) . . . .
Cd1 N2 C10 C11 -43.1(5) . . . .
Cd1 N2 C19 C20 -28.5(5) . . . .
Cd1 N3 C11 C10 -46.4(6) . . . .
Cd1 N3 C12 C13 16.8(8) . . . .
Cd1 N4 C20 C19 -56.0(4) . . . .
Cl1 C2 C3 C4 179.3(4) . . . .
Cl2 C4 C5 C6 177.7(4) . . . .
Cl3 C15 C16 C17 176.0(4) . . . .
Cl4 C17 C18 C13 -178.6(4) . . . .
O1 C1 C2 Cl1 2.2(6) . . . .
O1 C1 C2 C3 -178.2(4) . . . .
O1 C1 C6 C5 177.7(4) . . . .
O1 C1 C6 C7 -2.8(7) . . . .
O2 C14 C15 Cl3 3.4(6) . . . .
O2 C14 C15 C16 -178.6(4) . . . .
N1 C8 C9 N2 55.3(5) . . . .
N2 C10 C11 N3 61.4(6) . . . .
N2 C19 C20 N4 58.4(6) . . . .
N3 C12 C13 C14 19.8(9) . . . .
N3 C12 C13 C18 -167.3(6) . . . .
C1 C2 C3 C4 -0.2(8) . . . .
C1 C6 C7 N1 -11.2(8) . . . .
C2 C1 C6 C5 -1.0(7) . . . .
C2 C1 C6 C7 178.5(4) . . . .
C2 C3 C4 Cl2 -178.1(4) . . . .
C2 C3 C4 C5 0.4(8) . . . .
C3 C4 C5 C6 -0.9(8) . . . .
C4 C5 C6 C1 1.2(7) . . . .
C4 C5 C6 C7 -178.4(5) . . . .
C5 C6 C7 N1 168.4(5) . . . .
C6 C1 C2 Cl1 -179.1(3) . . . .
C6 C1 C2 C3 0.5(7) . . . .
C7 N1 C8 C9 119.6(5) . . . .
C8 N1 C7 C6 -176.1(4) . . . .
C9 N2 C10 C11 76.3(5) . . . .
C9 N2 C19 C20 -146.5(4) . . . .
C10 N2 C9 C8 -148.6(4) . . . .
C10 N2 C19 C20 85.8(5) . . . .
C11 N3 C12 C13 -174.0(5) . . . .
C12 N3 C11 C10 143.3(5) . . . .
C12 C13 C14 O2 -6.8(7) . . . .
C12 C13 C14 C15 170.5(4) . . . .
C12 C13 C18 C17 -174.7(5) . . . .
C13 C14 C15 Cl3 -174.0(3) . . . .
C13 C14 C15 C16 4.0(7) . . . .
C14 C13 C18 C17 -1.7(8) . . . .
C14 C15 C16 C17 -2.0(8) . . . .
C15 C16 C17 Cl4 -179.6(4) . . . .
C15 C16 C17 C18 -2.2(8) . . . .
C16 C17 C18 C13 3.9(8) . . . .
C18 C13 C14 O2 -179.4(4) . . . .
C18 C13 C14 C15 -2.1(6) . . . .
C19 N2 C9 C8 83.2(5) . . . .
C19 N2 C10 C11 -157.0(4) . . . .
